data_4313827
loop_
_publ_author_name
'Bernardo Monteiro'
'Dmitrii Roitershtein'
'Humberto Ferreira'
'Jos\'e R. Ascenso'
'Ana M. Martins'
'\^Angela Domingos'
'No\'emia Marques'

_publ_section_title
;
 Triamidotriazacyclononane Complexes of Group 3 Metals. Synthesis and
 Crystal Structures
;
_journal_name_full 'Inorganic Chemistry'
_journal_page_first 4223
_journal_page_last 4231
_journal_paper_doi 10.1021/ic034090v
_journal_volume 42
_journal_year 2003
_chemical_formula_moiety '[Y{(SiMe2NPh)3-tacn}].C6H5Me'
_chemical_formula_sum 'C37 H53 N6 Si3 Y'
_chemical_formula_weight 755.03
_chemical_name_systematic
;
 ?
;
_space_group_IT_number 14
_symmetry_cell_setting monoclinic
_symmetry_space_group_name_Hall '-P 2yn'
_symmetry_space_group_name_H-M 'P 1 21/n 1'
_atom_sites_solution_hydrogens geom
_atom_sites_solution_primary direct
_atom_sites_solution_secondary difmap
_audit_creation_method SHELXL-97
_cell_angle_alpha 90.00
_cell_angle_beta 91.195(7)
_cell_angle_gamma 90.00
_cell_formula_units_Z 4
_cell_length_a 10.9430(8)
_cell_length_b 16.3749(14)
_cell_length_c 22.582(3)
_cell_measurement_reflns_used 25
_cell_measurement_temperature 293(2)
_cell_measurement_theta_max 11.6
_cell_measurement_theta_min 7.5
_cell_volume 4045.6(7)
_computing_cell_refinement 'CAD4 software(Enraf-Nonius,1989)'
_computing_data_collection 'CAD4 software(Enraf-Nonius,1989)'
_computing_data_reduction process-MolEN(Fair,1990)
_computing_molecular_graphics ORTEP-3(Farrugia,1997)
_computing_structure_refinement 'SHELXL-97 (Sheldrick, 1997)'
_computing_structure_solution 'SHELXS-97 (Sheldrick,1997)'
_diffrn_ambient_temperature 293(2)
_diffrn_measured_fraction_theta_full 0.993
_diffrn_measured_fraction_theta_max 0.993
_diffrn_measurement_device_type CAD4-Enraf-Nonius
_diffrn_measurement_method \w/2\qscans
_diffrn_radiation_monochromator graphite
_diffrn_radiation_source 'fine-focus sealed tube'
_diffrn_radiation_type MoK\a
_diffrn_radiation_wavelength 0.71073
_diffrn_reflns_av_R_equivalents 0.0854
_diffrn_reflns_av_sigmaI/netI 0.2269
_diffrn_reflns_limit_h_max 13
_diffrn_reflns_limit_h_min -13
_diffrn_reflns_limit_k_max 19
_diffrn_reflns_limit_k_min 0
_diffrn_reflns_limit_l_max 0
_diffrn_reflns_limit_l_min -26
_diffrn_reflns_number 7272
_diffrn_reflns_theta_full 25.02
_diffrn_reflns_theta_max 25.02
_diffrn_reflns_theta_min 1.54
_diffrn_standards_decay_% none
_diffrn_standards_interval_time 60
_diffrn_standards_number 3
_exptl_absorpt_coefficient_mu 1.563
_exptl_absorpt_correction_T_max 0.9977
_exptl_absorpt_correction_T_min 0.6643
_exptl_absorpt_correction_type 'empirical via \y-scan North et al(1968)'
_exptl_crystal_colour colourless
_exptl_crystal_density_diffrn 1.240
_exptl_crystal_density_method 'not measured'
_exptl_crystal_description 'irregular plate'
_exptl_crystal_F_000 1592
_exptl_crystal_size_max 0.80
_exptl_crystal_size_mid 0.30
_exptl_crystal_size_min 0.08
_refine_diff_density_max 0.393
_refine_diff_density_min -0.432
_refine_diff_density_rms 0.086
_refine_ls_extinction_coef 0.00022(10)
_refine_ls_extinction_expression Fc^*^=kFc[1+0.001xFc^2^\l^3^/sin(2\q)]^-1/4^
_refine_ls_extinction_method SHELXL
_refine_ls_goodness_of_fit_ref 1.089
_refine_ls_hydrogen_treatment constr
_refine_ls_matrix_type full
_refine_ls_number_parameters 425
_refine_ls_number_reflns 7084
_refine_ls_number_restraints 42
_refine_ls_restrained_S_all 1.088
_refine_ls_R_factor_all 0.2817
_refine_ls_R_factor_gt 0.1086
_refine_ls_shift/su_max 0.000
_refine_ls_shift/su_mean 0.000
_refine_ls_structure_factor_coef Fsqd
_refine_ls_weighting_details 'calc w=1/[\s^2^(Fo^2^)+(0.0000P)^2^+17.1827P] where P=(Fo^2^+2Fc^2^)/3'
_refine_ls_weighting_scheme calc
_refine_ls_wR_factor_gt 0.1230
_refine_ls_wR_factor_ref 0.1841
_reflns_number_gt 2614
_reflns_number_total 7084
_reflns_threshold_expression >2sigma(I)
_cod_data_source_file ic034090vrom20030128_020813_1.cif
_cod_data_source_block ytacn
_cod_original_cell_volume 4045.7(7)
_cod_database_code 4313827

loop_
_symmetry_equiv_pos_as_xyz
'x, y, z'
'-x+1/2, y+1/2, -z+1/2'
'-x, -y, -z'
'x-1/2, -y-1/2, z-1/2'

loop_
_atom_site_label
_atom_site_type_symbol
_atom_site_fract_x
_atom_site_fract_y
_atom_site_fract_z
_atom_site_U_iso_or_equiv
_atom_site_adp_type
_atom_site_occupancy
_atom_site_symmetry_multiplicity
_atom_site_calc_flag
_atom_site_refinement_flags
_atom_site_disorder_assembly
_atom_site_disorder_group
Y1 Y 0.61417(10) 0.76968(7) 0.80025(5) 0.0520(4) Uani 1 1 d . . .
Si1 Si 0.8960(3) 0.7917(2) 0.78259(15) 0.0670(11) Uani 1 1 d . . .
Si2 Si 0.4531(3) 0.8378(2) 0.69616(16) 0.0680(11) Uani 1 1 d . . .
Si3 Si 0.5394(4) 0.6006(2) 0.85252(16) 0.0756(12) Uani 1 1 d . . .
N1 N 0.7870(8) 0.8445(5) 0.8183(4) 0.059(3) Uani 1 1 d . . .
N2 N 0.4578(8) 0.8521(5) 0.7686(4) 0.060(3) Uani 1 1 d . . .
N3 N 0.5617(8) 0.6950(5) 0.8806(4) 0.057(3) Uani 1 1 d . . .
N4 N 0.5436(8) 0.7466(5) 0.6954(3) 0.058(3) Uani 1 1 d . . .
N5 N 0.6045(11) 0.6185(6) 0.7817(4) 0.071(3) Uani 1 1 d . . .
N6 N 0.7957(8) 0.7302(6) 0.7386(4) 0.065(3) Uani 1 1 d . . .
C1 C 0.4754(12) 0.6691(8) 0.6989(6) 0.092(5) Uani 1 1 d . . .
H1A H 0.4014 0.6792 0.7206 0.110 Uiso 1 1 calc R . .
H1B H 0.4508 0.6534 0.6590 0.110 Uiso 1 1 calc R . .
C2 C 0.5381(13) 0.5998(7) 0.7264(6) 0.094(5) Uani 1 1 d . . .
H2A H 0.5954 0.5776 0.6984 0.113 Uiso 1 1 calc R . .
H2B H 0.4782 0.5577 0.7342 0.113 Uiso 1 1 calc R . .
C3 C 0.7391(14) 0.5955(7) 0.7788(6) 0.097(5) Uani 1 1 d . . .
H3A H 0.7769 0.6040 0.8175 0.117 Uiso 1 1 calc R . .
H3B H 0.7451 0.5378 0.7696 0.117 Uiso 1 1 calc R . .
C4 C 0.8086(12) 0.6422(9) 0.7343(6) 0.101(5) Uani 1 1 d . . .
H4A H 0.8945 0.6284 0.7388 0.121 Uiso 1 1 calc R . .
H4B H 0.7816 0.6251 0.6951 0.121 Uiso 1 1 calc R . .
C5 C 0.7609(11) 0.7643(8) 0.6793(4) 0.083(4) Uani 1 1 d . . .
H5A H 0.7614 0.8233 0.6825 0.099 Uiso 1 1 calc R . .
H5B H 0.8245 0.7495 0.6520 0.099 Uiso 1 1 calc R . .
C6 C 0.6437(11) 0.7403(8) 0.6523(5) 0.082(4) Uani 1 1 d . . .
H6A H 0.6490 0.6845 0.6381 0.099 Uiso 1 1 calc R . .
H6B H 0.6255 0.7753 0.6185 0.099 Uiso 1 1 calc R . .
C10 C 0.9976(10) 0.7243(8) 0.8272(5) 0.102(5) Uani 1 1 d . . .
H10A H 1.0554 0.6985 0.8019 0.152 Uiso 1 1 calc R . .
H10B H 0.9496 0.6832 0.8462 0.152 Uiso 1 1 calc R . .
H10C H 1.0405 0.7560 0.8567 0.152 Uiso 1 1 calc R . .
C11 C 0.9911(11) 0.8573(8) 0.7348(5) 0.109(5) Uani 1 1 d U . .
H11A H 1.0502 0.8242 0.7152 0.164 Uiso 1 1 calc R . .
H11B H 1.0325 0.8975 0.7588 0.164 Uiso 1 1 calc R . .
H11C H 0.9397 0.8841 0.7059 0.164 Uiso 1 1 calc R . .
C12 C 0.7991(12) 0.9105(7) 0.8552(5) 0.057(3) Uani 1 1 d . . .
C13 C 0.7020(12) 0.9601(7) 0.8687(5) 0.070(4) Uani 1 1 d . . .
H13 H 0.6268 0.9507 0.8499 0.084 Uiso 1 1 calc R . .
C14 C 0.7119(17) 1.0220(8) 0.9081(7) 0.105(7) Uani 1 1 d . . .
H14 H 0.6420 1.0521 0.9160 0.126 Uiso 1 1 calc R . .
C15 C 0.818(2) 1.0432(11) 0.9371(8) 0.139(10) Uani 1 1 d . . .
H15 H 0.8238 1.0860 0.9641 0.167 Uiso 1 1 calc R . .
C16 C 0.9149(17) 0.9951(10) 0.9223(7) 0.109(6) Uani 1 1 d . . .
H16 H 0.9903 1.0066 0.9403 0.131 Uiso 1 1 calc R . .
C17 C 0.9093(14) 0.9317(8) 0.8833(6) 0.084(4) Uani 1 1 d . . .
H17 H 0.9797 0.9023 0.8752 0.100 Uiso 1 1 calc R . .
C20 C 0.5249(12) 0.9175(7) 0.6498(5) 0.101(5) Uani 1 1 d . . .
H20A H 0.5157 0.9029 0.6087 0.151 Uiso 1 1 calc R . .
H20B H 0.6103 0.9215 0.6601 0.151 Uiso 1 1 calc R . .
H20C H 0.4859 0.9690 0.6565 0.151 Uiso 1 1 calc R . .
C21 C 0.2973(10) 0.8192(9) 0.6625(6) 0.120(6) Uani 1 1 d . . .
H21A H 0.3039 0.8126 0.6204 0.180 Uiso 1 1 calc R . .
H21B H 0.2453 0.8649 0.6706 0.180 Uiso 1 1 calc R . .
H21C H 0.2631 0.7706 0.6792 0.180 Uiso 1 1 calc R . .
C22 C 0.3918(10) 0.9103(8) 0.8019(5) 0.060(3) Uani 1 1 d . . .
C23 C 0.3745(12) 0.9900(8) 0.7849(6) 0.090(5) Uani 1 1 d . . .
H23 H 0.4019 1.0075 0.7484 0.108 Uiso 1 1 calc R . .
C24 C 0.3169(15) 1.0442(10) 0.8218(9) 0.123(7) Uani 1 1 d . . .
H24 H 0.3075 1.0982 0.8096 0.148 Uiso 1 1 calc R . .
C25 C 0.2739(17) 1.0222(14) 0.8744(9) 0.143(9) Uani 1 1 d . . .
H25 H 0.2363 1.0598 0.8989 0.171 Uiso 1 1 calc R . .
C26 C 0.2871(16) 0.9435(12) 0.8907(7) 0.140(8) Uani 1 1 d . . .
H26 H 0.2576 0.9265 0.9271 0.168 Uiso 1 1 calc R . .
C27 C 0.3436(12) 0.8873(9) 0.8544(6) 0.094(5) Uani 1 1 d . . .
H27 H 0.3487 0.8329 0.8661 0.113 Uiso 1 1 calc R . .
C30 C 0.6211(13) 0.5151(7) 0.8920(5) 0.112(6) Uani 1 1 d . . .
H30A H 0.6027 0.4644 0.8724 0.168 Uiso 1 1 calc R . .
H30B H 0.5946 0.5125 0.9322 0.168 Uiso 1 1 calc R . .
H30C H 0.7076 0.5246 0.8916 0.168 Uiso 1 1 calc R . .
C31 C 0.3757(12) 0.5716(8) 0.8416(6) 0.134(6) Uani 1 1 d . . .
H31A H 0.3706 0.5175 0.8254 0.201 Uiso 1 1 calc R . .
H31B H 0.3366 0.6095 0.8148 0.201 Uiso 1 1 calc R . .
H31C H 0.3356 0.5730 0.8790 0.201 Uiso 1 1 calc R . .
C32 C 0.5461(9) 0.7197(7) 0.9384(5) 0.051(3) Uani 1 1 d . . .
C33 C 0.5639(11) 0.8001(7) 0.9535(5) 0.071(4) Uani 1 1 d . . .
H33 H 0.5813 0.8369 0.9235 0.086 Uiso 1 1 calc R . .
C34 C 0.5574(11) 0.8301(8) 1.0114(6) 0.082(4) Uani 1 1 d . . .
H34 H 0.5764 0.8844 1.0195 0.099 Uiso 1 1 calc R . .
C35 C 0.5232(12) 0.7792(10) 1.0558(5) 0.093(5) Uani 1 1 d . . .
H35 H 0.5153 0.7983 1.0943 0.111 Uiso 1 1 calc R . .
C36 C 0.5009(14) 0.6998(9) 1.0423(6) 0.109(6) Uani 1 1 d . . .
H36 H 0.4773 0.6641 1.0720 0.130 Uiso 1 1 calc R . .
C37 C 0.5128(12) 0.6715(7) 0.9859(6) 0.084(4) Uani 1 1 d . . .
H37 H 0.4975 0.6165 0.9788 0.101 Uiso 1 1 calc R . .
C1S C 0.974(4) 0.741(2) 0.9940(10) 0.202(17) Uani 1 1 d U . .
C2S C 0.893(3) 0.658(2) 0.9820(9) 0.172(11) Uani 1 1 d U . .
H2S H 0.8087 0.6531 0.9851 0.207 Uiso 1 1 calc R . .
C3S C 0.969(4) 0.600(2) 0.9674(16) 0.230(17) Uani 1 1 d U . .
H3S H 0.9388 0.5497 0.9552 0.276 Uiso 1 1 calc R . .
C4S C 1.089(4) 0.613(3) 0.9698(18) 0.26(2) Uani 1 1 d U . .
H4S H 1.1305 0.5634 0.9663 0.314 Uiso 1 1 calc R . .
C5S C 1.176(3) 0.679(3) 0.9762(14) 0.29(2) Uani 1 1 d U . .
H5S H 1.2603 0.6825 0.9722 0.352 Uiso 1 1 calc R . .
C6S C 1.091(3) 0.730(3) 0.9896(10) 0.182(15) Uani 1 1 d U . .
H6S H 1.1286 0.7789 1.0004 0.218 Uiso 1 1 calc R . .
C11S C 0.892(3) 0.784(2) 1.0075(12) 0.31(2) Uani 1 1 d . . .
H11D H 0.8165 0.7546 1.0046 0.460 Uiso 1 1 calc R . .
H11E H 0.8885 0.8303 0.9812 0.460 Uiso 1 1 calc R . .
H11F H 0.9051 0.8028 1.0474 0.460 Uiso 1 1 calc R . .

loop_
_atom_site_aniso_label
_atom_site_aniso_U_11
_atom_site_aniso_U_22
_atom_site_aniso_U_33
_atom_site_aniso_U_23
_atom_site_aniso_U_13
_atom_site_aniso_U_12
Y1 0.0560(7) 0.0502(7) 0.0502(7) -0.0065(7) 0.0134(5) 0.0024(7)
Si1 0.055(2) 0.079(3) 0.068(2) 0.001(2) 0.009(2) 0.006(2)
Si2 0.060(2) 0.080(3) 0.065(3) -0.007(2) 0.006(2) 0.006(2)
Si3 0.103(3) 0.059(3) 0.065(3) -0.004(2) 0.020(2) -0.012(2)
N1 0.063(7) 0.052(6) 0.061(7) -0.016(5) 0.015(5) -0.008(5)
N2 0.066(7) 0.061(7) 0.054(6) 0.000(5) 0.004(5) 0.018(5)
N3 0.075(7) 0.056(6) 0.039(5) -0.006(5) 0.003(5) 0.001(5)
N4 0.061(6) 0.061(7) 0.052(6) -0.009(5) 0.019(5) 0.000(5)
N5 0.096(9) 0.063(7) 0.053(7) -0.022(5) 0.000(7) 0.001(7)
N6 0.065(7) 0.068(7) 0.062(7) -0.004(6) 0.016(5) 0.023(6)
C1 0.094(12) 0.080(11) 0.101(12) -0.034(9) -0.002(9) -0.005(10)
C2 0.134(14) 0.048(9) 0.101(12) -0.013(9) 0.004(11) -0.023(9)
C3 0.136(15) 0.067(10) 0.091(12) 0.017(9) 0.029(11) 0.037(10)
C4 0.078(11) 0.107(13) 0.119(14) -0.015(11) 0.016(10) 0.032(10)
C5 0.079(10) 0.139(13) 0.031(7) -0.005(8) 0.014(7) -0.024(10)
C6 0.101(11) 0.101(11) 0.045(8) -0.010(8) 0.016(8) 0.004(9)
C10 0.093(10) 0.119(12) 0.091(10) -0.001(10) -0.046(8) 0.025(10)
C11 0.088(11) 0.128(13) 0.112(12) 0.026(10) 0.021(9) -0.011(10)
C12 0.067(9) 0.058(9) 0.045(8) 0.000(7) 0.007(7) -0.019(8)
C13 0.081(10) 0.053(9) 0.077(10) 0.011(7) 0.031(8) 0.001(8)
C14 0.18(2) 0.032(9) 0.109(15) -0.001(9) 0.069(13) -0.006(10)
C15 0.28(3) 0.069(14) 0.067(13) -0.012(10) 0.049(16) -0.057(17)
C16 0.162(19) 0.091(14) 0.073(13) -0.001(10) -0.036(12) -0.046(13)
C17 0.108(13) 0.080(11) 0.063(10) 0.001(8) -0.013(9) -0.009(9)
C20 0.130(13) 0.085(10) 0.087(10) 0.015(9) 0.019(9) 0.023(9)
C21 0.055(9) 0.173(15) 0.131(13) -0.061(12) -0.005(9) 0.010(10)
C22 0.055(8) 0.071(9) 0.054(8) -0.004(7) 0.005(7) 0.011(7)
C23 0.099(12) 0.071(10) 0.100(12) 0.013(9) 0.015(9) 0.026(9)
C24 0.092(14) 0.101(14) 0.18(2) -0.055(15) -0.013(13) 0.051(11)
C25 0.111(16) 0.19(2) 0.128(19) -0.069(19) 0.007(14) 0.081(16)
C26 0.154(18) 0.18(2) 0.089(13) -0.005(14) 0.038(12) 0.077(16)
C27 0.098(12) 0.102(12) 0.084(11) 0.004(9) 0.023(9) 0.050(9)
C30 0.178(16) 0.052(9) 0.108(12) 0.021(8) 0.042(11) -0.002(9)
C31 0.116(14) 0.144(15) 0.144(15) -0.039(12) 0.044(12) -0.068(11)
C32 0.039(7) 0.052(8) 0.062(8) 0.003(7) 0.004(6) 0.000(6)
C33 0.111(11) 0.056(8) 0.048(8) 0.001(7) 0.022(8) -0.017(8)
C34 0.103(11) 0.075(10) 0.070(10) -0.002(8) 0.020(9) -0.021(8)
C35 0.121(13) 0.108(13) 0.050(9) -0.026(9) 0.024(8) -0.032(11)
C36 0.169(17) 0.088(12) 0.069(11) -0.018(9) 0.045(11) -0.033(11)
C37 0.116(12) 0.067(9) 0.069(10) -0.008(8) 0.032(9) -0.027(8)
C1S 0.32(4) 0.19(3) 0.094(15) -0.058(17) -0.08(3) 0.15(3)
C2S 0.28(3) 0.15(2) 0.085(15) -0.015(17) -0.013(18) -0.02(3)
C3S 0.36(5) 0.14(3) 0.18(3) 0.03(2) -0.03(4) 0.04(3)
C4S 0.27(5) 0.31(5) 0.21(3) 0.11(3) -0.07(4) -0.02(4)
C5S 0.19(3) 0.55(7) 0.13(2) 0.01(3) 0.04(2) 0.09(4)
C6S 0.12(2) 0.34(5) 0.086(16) 0.06(2) -0.033(17) -0.05(3)
C11S 0.31(4) 0.40(6) 0.22(3) 0.19(4) 0.03(3) 0.08(4)

loop_
_atom_type_symbol
_atom_type_description
_atom_type_scat_dispersion_real
_atom_type_scat_dispersion_imag
_atom_type_scat_source
C C 0.0033 0.0016 'International Tables Vol C Tables 4.2.6.8 and 6.1.1.4'
H H 0.0000 0.0000 'International Tables Vol C Tables 4.2.6.8 and 6.1.1.4'
N N 0.0061 0.0033 'International Tables Vol C Tables 4.2.6.8 and 6.1.1.4'
Si Si 0.0817 0.0704 'International Tables Vol C Tables 4.2.6.8 and 6.1.1.4'
Y Y -2.7962 3.5667 'International Tables Vol C Tables 4.2.6.8 and 6.1.1.4'

loop_
_geom_angle_atom_site_label_1
_geom_angle_atom_site_label_2
_geom_angle_atom_site_label_3
_geom_angle
_geom_angle_site_symmetry_1
_geom_angle_site_symmetry_3
_geom_angle_publ_flag
N3 Y1 N2 111.6(3) . . ?
N3 Y1 N1 111.6(3) . . ?
N2 Y1 N1 110.6(3) . . ?
N3 Y1 N4 126.6(3) . . ?
N2 Y1 N4 65.1(3) . . ?
N1 Y1 N4 119.2(3) . . ?
N3 Y1 N5 66.0(3) . . ?
N2 Y1 N5 120.1(4) . . ?
N1 Y1 N5 126.2(4) . . ?
N4 Y1 N5 71.5(3) . . ?
N3 Y1 N6 121.0(3) . . ?
N2 Y1 N6 124.7(3) . . ?
N1 Y1 N6 65.1(3) . . ?
N4 Y1 N6 70.8(3) . . ?
N5 Y1 N6 71.8(3) . . ?
N3 Y1 Si2 130.3(2) . . ?
N2 Y1 Si2 31.0(2) . . ?
N1 Y1 Si2 113.3(2) . . ?
N4 Y1 Si2 35.1(2) . . ?
N5 Y1 Si2 101.9(3) . . ?
N6 Y1 Si2 96.6(2) . . ?
N3 Y1 Si3 31.7(2) . . ?
N2 Y1 Si3 116.2(2) . . ?
N1 Y1 Si3 129.1(2) . . ?
N4 Y1 Si3 98.4(2) . . ?
N5 Y1 Si3 34.9(2) . . ?
N6 Y1 Si3 101.3(2) . . ?
Si2 Y1 Si3 116.97(11) . . ?
N3 Y1 Si1 115.4(2) . . ?
N2 Y1 Si1 128.6(2) . . ?
N1 Y1 Si1 31.6(2) . . ?
N4 Y1 Si1 100.5(2) . . ?
N5 Y1 Si1 97.5(3) . . ?
N6 Y1 Si1 34.5(2) . . ?
Si2 Y1 Si1 113.90(10) . . ?
Si3 Y1 Si1 114.55(11) . . ?
N1 Si1 N6 97.0(4) . . ?
N1 Si1 C10 117.9(5) . . ?
N6 Si1 C10 108.8(5) . . ?
N1 Si1 C11 113.0(5) . . ?
N6 Si1 C11 110.5(5) . . ?
C10 Si1 C11 108.9(6) . . ?
N1 Si1 Y1 45.0(3) . . ?
N6 Si1 Y1 53.8(3) . . ?
C10 Si1 Y1 116.3(4) . . ?
C11 Si1 Y1 134.8(4) . . ?
N2 Si2 N4 97.0(4) . . ?
N2 Si2 C20 117.0(5) . . ?
N4 Si2 C20 109.8(5) . . ?
N2 Si2 C21 115.7(6) . . ?
N4 Si2 C21 111.0(5) . . ?
C20 Si2 C21 106.1(6) . . ?
N2 Si2 Y1 45.4(3) . . ?
N4 Si2 Y1 53.5(3) . . ?
C20 Si2 Y1 115.9(4) . . ?
C21 Si2 Y1 138.0(5) . . ?
N3 Si3 N5 97.4(4) . . ?
N3 Si3 C31 114.5(6) . . ?
N5 Si3 C31 108.8(6) . . ?
N3 Si3 C30 116.2(5) . . ?
N5 Si3 C30 110.6(5) . . ?
C31 Si3 C30 108.6(6) . . ?
N3 Si3 Y1 45.0(3) . . ?
N5 Si3 Y1 53.5(3) . . ?
C31 Si3 Y1 115.7(5) . . ?
C30 Si3 Y1 135.6(4) . . ?
C12 N1 Si1 129.3(8) . . ?
C12 N1 Y1 127.0(7) . . ?
Si1 N1 Y1 103.3(4) . . ?
C22 N2 Si2 127.9(8) . . ?
C22 N2 Y1 128.1(7) . . ?
Si2 N2 Y1 103.5(4) . . ?
C32 N3 Si3 127.2(8) . . ?
C32 N3 Y1 129.5(7) . . ?
Si3 N3 Y1 103.3(4) . . ?
C1 N4 C6 110.9(9) . . ?
C1 N4 Si2 115.8(8) . . ?
C6 N4 Si2 118.7(8) . . ?
C1 N4 Y1 103.0(7) . . ?
C6 N4 Y1 114.4(7) . . ?
Si2 N4 Y1 91.4(3) . . ?
C2 N5 C3 112.0(10) . . ?
C2 N5 Si3 121.9(9) . . ?
C3 N5 Si3 113.7(8) . . ?
C2 N5 Y1 111.5(7) . . ?
C3 N5 Y1 102.3(7) . . ?
Si3 N5 Y1 91.6(4) . . ?
C4 N6 C5 109.6(10) . . ?
C4 N6 Si1 122.7(9) . . ?
C5 N6 Si1 115.6(8) . . ?
C4 N6 Y1 111.6(7) . . ?
C5 N6 Y1 102.1(6) . . ?
Si1 N6 Y1 91.7(4) . . ?
C2 C1 N4 117.3(11) . . ?
C1 C2 N5 114.9(11) . . ?
C4 C3 N5 114.3(11) . . ?
N6 C4 C3 114.5(11) . . ?
C6 C5 N6 118.6(10) . . ?
C5 C6 N4 111.1(9) . . ?
N1 C12 C13 122.2(12) . . ?
N1 C12 C17 123.1(13) . . ?
C13 C12 C17 114.7(12) . . ?
C14 C13 C12 122.4(15) . . ?
C13 C14 C15 124.2(18) . . ?
C14 C15 C16 113.1(18) . . ?
C17 C16 C15 124.9(19) . . ?
C16 C17 C12 120.7(15) . . ?
C27 C22 C23 116.9(12) . . ?
C27 C22 N2 119.1(12) . . ?
C23 C22 N2 124.0(12) . . ?
C22 C23 C24 120.4(14) . . ?
C25 C24 C23 122.4(19) . . ?
C24 C25 C26 117.6(19) . . ?
C25 C26 C27 121.3(18) . . ?
C22 C27 C26 121.2(14) . . ?
C33 C32 N3 119.8(11) . . ?
C33 C32 C37 113.1(11) . . ?
N3 C32 C37 127.2(11) . . ?
C32 C33 C34 124.0(11) . . ?
C35 C34 C33 119.5(12) . . ?
C36 C35 C34 118.1(13) . . ?
C35 C36 C37 121.0(13) . . ?
C36 C37 C32 124.1(12) . . ?
C11S C1S C6S 148(6) . . ?
C11S C1S C2S 98(5) . . ?
C6S C1S C2S 114(3) . . ?
C3S C2S C1S 107(3) . . ?
C2S C3S C4S 121(5) . . ?
C3S C4S C5S 140(7) . . ?
C3S C4S C6S 99(5) . . ?
C5S C4S C6S 41(2) . . ?
C6S C5S C4S 92(3) . . ?
C1S C6S C5S 145(5) . . ?
C1S C6S C4S 98(3) . . ?
C5S C6S C4S 47(3) . . ?

loop_
_geom_bond_atom_site_label_1
_geom_bond_atom_site_label_2
_geom_bond_distance
_geom_bond_site_symmetry_2
_geom_bond_publ_flag
Y1 N3 2.271(8) . ?
Y1 N2 2.283(9) . ?
Y1 N1 2.283(9) . ?
Y1 N4 2.504(8) . ?
Y1 N5 2.513(9) . ?
Y1 N6 2.533(8) . ?
Y1 Si2 3.115(4) . ?
Y1 Si3 3.125(4) . ?
Y1 Si1 3.139(4) . ?
Si1 N1 1.691(9) . ?
Si1 N6 1.778(10) . ?
Si1 C10 1.851(11) . ?
Si1 C11 1.856(11) . ?
Si2 N2 1.652(9) . ?
Si2 N4 1.792(9) . ?
Si2 C20 1.859(11) . ?
Si2 C21 1.876(11) . ?
Si3 N3 1.687(9) . ?
Si3 N5 1.789(10) . ?
Si3 C31 1.865(13) . ?
Si3 C30 1.877(12) . ?
N1 C12 1.370(12) . ?
N2 C22 1.421(12) . ?
N3 C32 1.381(12) . ?
N4 C1 1.475(13) . ?
N4 C6 1.484(11) . ?
N5 C2 1.465(13) . ?
N5 C3 1.522(14) . ?
N6 C4 1.452(13) . ?
N6 C5 1.493(12) . ?
C1 C2 1.458(15) . ?
C3 C4 1.483(15) . ?
C5 C6 1.462(13) . ?
C12 C13 1.377(14) . ?
C12 C17 1.394(15) . ?
C13 C14 1.353(16) . ?
C14 C15 1.37(2) . ?
C15 C16 1.37(2) . ?
C16 C17 1.363(17) . ?
C22 C27 1.361(15) . ?
C22 C23 1.372(14) . ?
C23 C24 1.379(17) . ?
C24 C25 1.34(2) . ?
C25 C26 1.35(2) . ?
C26 C27 1.387(17) . ?
C32 C33 1.373(13) . ?
C32 C37 1.386(14) . ?
C33 C34 1.400(14) . ?
C34 C35 1.362(15) . ?
C35 C36 1.356(15) . ?
C36 C37 1.365(14) . ?
C1S C11S 1.18(3) . ?
C1S C6S 1.30(3) . ?
C1S C2S 1.64(4) . ?
C2S C3S 1.31(3) . ?
C3S C4S 1.33(4) . ?
C4S C5S 1.44(6) . ?
C4S C6S 1.97(6) . ?
C5S C6S 1.30(5) . ?
